data_2226161
loop_
_publ_author_name
'Moreno-Fuquen, Rodolfo'
'Ellena, Javier'
'De Simone, Carlos A.'
'Ribeiro, Leandro'
'De Almeida Santos, Regina Helena'

_publ_section_title
;
 2-[(2-Carboxyphenyl)disulfanyl]benzoic acid--4,4'-bipyridyl
 <i>N</i>,<i>N</i>'-dioxide (1/2)
;
_journal_coeditor_code HG2676
_journal_issue 6
_journal_name_full 'Acta Crystallographica Section E'
_journal_page_first o1442
_journal_paper_doi 10.1107/S1600536810018775
_journal_volume 66
_journal_year 2010
_chemical_formula_iupac '2C14 H10 O4 S2, C10 H8 N2 O2'
_chemical_formula_moiety '2(C14 H10 O4 S2), C10 H8 N2 O2'
_chemical_formula_sum 'C38 H28 N2 O10 S4'
_chemical_formula_weight 800.90
_chemical_name_systematic
;
2-[(2-Carboxyphenyl)disulfanyl]benzoic acid--4,4'-bipyridyl
<i>N</i>,<i>N</i>'-dioxide (1/2)
;
_space_group_IT_number 15
_symmetry_cell_setting monoclinic
_symmetry_space_group_name_Hall '-C 2yc'
_symmetry_space_group_name_H-M 'C 1 2/c 1'
_atom_sites_solution_hydrogens geom
_atom_sites_solution_primary direct
_atom_sites_solution_secondary difmap
_audit_creation_method SHELXL-97
_cell_angle_alpha 90.00
_cell_angle_beta 105.412(8)
_cell_angle_gamma 90.00
_cell_formula_units_Z 4
_cell_length_a 21.314(2)
_cell_length_b 10.5621(8)
_cell_length_c 16.005(8)
_cell_measurement_reflns_used 25
_cell_measurement_temperature 291
_cell_measurement_theta_max 19.14
_cell_measurement_theta_min 10.25
_cell_volume 3473.5(18)
_computing_cell_refinement
;
MSC/AFC Diffractometer Control Software (Molecular Structure Corporation,
1993)
;
_computing_data_collection
;
MSC/AFC Diffractometer Control Software (Molecular Structure Corporation,
1993)
;
_computing_data_reduction 'TEXSAN (Molecular Structure Corporation, 1995)'
_computing_molecular_graphics 'ORTEP-3 for Windows (Farrugia, 1997) and Mercury (Macrae <i>et al.</i>,  2006)'
_computing_publication_material 'WinGX (Farrugia, 1999)'
_computing_structure_refinement 'SHELXL97 (Sheldrick, 2008)'
_computing_structure_solution 'SHELXS97 (Sheldrick, 2008)'
_diffrn_ambient_temperature 291.0(10)
_diffrn_measured_fraction_theta_full 0.986
_diffrn_measured_fraction_theta_max 0.986
_diffrn_measurement_device_type 'Rigaku AFC-7S diffractometer'
_diffrn_measurement_method '\w/2\q scans'
_diffrn_radiation_monochromator graphite
_diffrn_radiation_source 'fine-focus sealed X-ray tube'
_diffrn_radiation_type MoK\a
_diffrn_radiation_wavelength 0.71073
_diffrn_reflns_av_R_equivalents 0.046
_diffrn_reflns_av_sigmaI/netI 0.006
_diffrn_reflns_limit_h_max 24
_diffrn_reflns_limit_h_min -25
_diffrn_reflns_limit_k_max 12
_diffrn_reflns_limit_k_min 0
_diffrn_reflns_limit_l_max 19
_diffrn_reflns_limit_l_min 0
_diffrn_reflns_number 3066
_diffrn_reflns_theta_full 25.08
_diffrn_reflns_theta_max 25.08
_diffrn_reflns_theta_min 1.98
_diffrn_standards_decay_% 0.87
_diffrn_standards_interval_time 120
_diffrn_standards_number 3
_exptl_absorpt_coefficient_mu 0.339
_exptl_absorpt_correction_T_max 0.990
_exptl_absorpt_correction_T_min 0.951
_exptl_absorpt_correction_type psi-scan
_exptl_absorpt_process_details '(North <i>et al.</i>,  1968)'
_exptl_crystal_colour pale-yellow
_exptl_crystal_density_diffrn 1.532
_exptl_crystal_density_method 'not measured'
_exptl_crystal_description prism
_exptl_crystal_F_000 1656
_exptl_crystal_size_max 0.22
_exptl_crystal_size_mid 0.18
_exptl_crystal_size_min 0.12
_refine_diff_density_max 0.735
_refine_diff_density_min -0.473
_refine_ls_extinction_coef none
_refine_ls_extinction_method 'SHELXL97 (Sheldrick, 2008)'
_refine_ls_goodness_of_fit_ref 1.105
_refine_ls_hydrogen_treatment constr
_refine_ls_matrix_type full
_refine_ls_number_parameters 244
_refine_ls_number_reflns 2781
_refine_ls_number_restraints 0
_refine_ls_restrained_S_all 1.105
_refine_ls_R_factor_all 0.066
_refine_ls_R_factor_gt 0.065
_refine_ls_shift/su_max 0.000
_refine_ls_shift/su_mean 0.000
_refine_ls_structure_factor_coef Fsqd
_refine_ls_weighting_details 'calc w=1/[\s^2^(Fo^2^)+(0.1415P)^2^+4.1121P] where P=(Fo^2^+2Fc^2^)/3'
_refine_ls_weighting_scheme calc
_refine_ls_wR_factor_gt 0.189
_refine_ls_wR_factor_ref 0.192
_reflns_number_gt 2658
_reflns_number_total 2781
_reflns_threshold_expression I>2\s(I)
_cod_data_source_file hg2676.cif
_cod_data_source_block I
_cod_depositor_comments
;

2019-10-23
Z value and formula fixed to values more according to usual
chemical conventions.                 miguel
;
_cod_original_formula_sum 'C19 H14 N O5 S2'
_cod_original_formula_weight 400.45
_cod_original_formula_moiety 'C14 H10 O4 S2, 0.5(C10 H8 N2 O2)'
_cod_original_formula_iupac 'C14 H10 O4 S2, 0.5C10 H8 N2 O2'
_cod_original_formula_units_Z 8
_cod_original_sg_symbol_Hall '-c 2yc'
_cod_original_sg_symbol_H-M 'C 2/c'
_cod_database_code 2226161
_cod_database_fobs_code 2226161

loop_
_symmetry_equiv_pos_as_xyz
'x, y, z'
'-x, y, -z+1/2'
'x+1/2, y+1/2, z'
'-x+1/2, y+1/2, -z+1/2'
'-x, -y, -z'
'x, -y, z-1/2'
'-x+1/2, -y+1/2, -z'
'x+1/2, -y+1/2, z-1/2'

loop_
_atom_site_type_symbol
_atom_site_label
_atom_site_fract_x
_atom_site_fract_y
_atom_site_fract_z
_atom_site_U_iso_or_equiv
_atom_site_adp_type
_atom_site_calc_flag
_atom_site_refinement_flags
_atom_site_occupancy
_atom_site_disorder_assembly
_atom_site_disorder_group
S S2 0.34651(3) 0.02160(7) 0.27473(5) 0.0381(3) Uani d . 1 . .
S S1 0.25516(3) -0.05076(8) 0.22805(5) 0.0389(3) Uani d . 1 . .
O O2 0.13221(10) -0.1328(3) 0.17027(17) 0.0487(6) Uani d . 1 . .
O O4 0.55073(13) 0.0281(3) 0.4215(2) 0.0761(9) Uani d . 1 . .
O O3 0.07037(11) -0.1051(3) 0.03538(17) 0.0589(7) Uani d . 1 . .
H H3 0.0408 -0.1159 0.0585 0.088 Uiso calc R 1 . .
O O5 0.46308(12) 0.1178(2) 0.3372(2) 0.0690(9) Uani d . 1 . .
H H55 0.4829 0.1832 0.3551 0.103 Uiso calc R 1 . .
C C13 0.39868(14) -0.1151(3) 0.2968(2) 0.0359(7) Uani d . 1 . .
C C17 0.41418(17) -0.3405(3) 0.2889(2) 0.0472(8) Uani d . 1 . .
H H17 0.3975 -0.4197 0.2693 0.057 Uiso calc R 1 . .
C C9 0.29901(14) -0.0579(3) 0.0790(2) 0.0374(7) Uani d . 1 . .
H H9 0.3401 -0.0404 0.1150 0.045 Uiso calc R 1 . .
C C7 0.18433(13) -0.0960(2) 0.0587(2) 0.0337(7) Uani d . 1 . .
C C14 0.46425(14) -0.1032(3) 0.3434(2) 0.0379(7) Uani d . 1 . .
C C11 0.23059(17) -0.0955(3) -0.0634(2) 0.0443(8) Uani d . 1 . .
H H11 0.2254 -0.1039 -0.1227 0.053 Uiso calc R 1 . .
C C8 0.24617(13) -0.0705(3) 0.1146(2) 0.0335(7) Uani d . 1 . .
C C10 0.29099(16) -0.0710(3) -0.0088(2) 0.0428(8) Uani d . 1 . .
H H10 0.3268 -0.0632 -0.0314 0.051 Uiso calc R 1 . .
C C18 0.37493(15) -0.2348(3) 0.2689(2) 0.0421(7) Uani d . 1 . .
H H18 0.3320 -0.2438 0.2363 0.051 Uiso calc R 1 . .
C C19 0.49747(14) 0.0205(3) 0.3733(2) 0.0441(8) Uani d . 1 . .
C C6 0.12735(14) -0.1140(3) 0.0947(2) 0.0395(8) Uani d . 1 . .
C C15 0.50222(15) -0.2117(3) 0.3643(2) 0.0455(8) Uani d . 1 . .
H H15 0.5452 -0.2041 0.3969 0.055 Uiso calc R 1 . .
C C16 0.47782(16) -0.3297(3) 0.3378(2) 0.0480(8) Uani d . 1 . .
H H16 0.5038 -0.4012 0.3527 0.058 Uiso calc R 1 . .
C C12 0.17762(15) -0.1077(3) -0.0295(2) 0.0422(8) Uani d . 1 . .
H H12 0.1368 -0.1239 -0.0665 0.051 Uiso calc R 1 . .
N N1 0.08340(11) 0.1895(2) 0.91617(17) 0.0361(6) Uani d . 1 . .
O O1 0.01985(9) 0.1677(2) 0.88364(16) 0.0460(6) Uani d . 1 . .
C C4 0.18672(14) 0.2206(3) 0.8937(2) 0.0399(7) Uani d . 1 . .
H H4 0.2127 0.2256 0.8555 0.048 Uiso calc R 1 . .
C C1 0.10782(14) 0.2062(3) 1.0006(2) 0.0449(8) Uani d . 1 . .
H H1 0.0804 0.2023 1.0371 0.054 Uiso calc R 1 . .
C C3 0.21476(12) 0.2373(2) 0.98169(19) 0.0311(6) Uani d . 1 . .
C C2 0.17312(14) 0.2295(3) 1.0351(2) 0.0436(8) Uani d . 1 . .
H H2 0.1895 0.2400 1.0946 0.052 Uiso calc R 1 . .
C C5 0.12157(14) 0.1970(3) 0.8619(2) 0.0428(7) Uani d . 1 . .
H H5 0.1038 0.1863 0.8027 0.051 Uiso calc R 1 . .

loop_
_atom_site_aniso_label
_atom_site_aniso_U_11
_atom_site_aniso_U_22
_atom_site_aniso_U_33
_atom_site_aniso_U_12
_atom_site_aniso_U_13
_atom_site_aniso_U_23
S2 0.0244(4) 0.0417(5) 0.0448(6) -0.0003(3) 0.0033(3) -0.0071(3)
S1 0.0220(4) 0.0573(5) 0.0375(6) -0.0022(3) 0.0081(3) -0.0064(3)
O2 0.0295(11) 0.0734(15) 0.0435(17) -0.0045(10) 0.0101(10) 0.0060(11)
O4 0.0343(15) 0.0647(17) 0.109(3) -0.0041(11) -0.0167(15) -0.0058(16)
O3 0.0253(12) 0.092(2) 0.0547(16) -0.0101(11) 0.0029(10) 0.0050(13)
O5 0.0371(13) 0.0452(13) 0.105(2) -0.0065(10) -0.0149(13) -0.0014(13)
C13 0.0301(14) 0.0420(15) 0.0366(18) 0.0015(11) 0.0104(12) 0.0001(12)
C17 0.056(2) 0.0402(16) 0.050(2) -0.0028(14) 0.0208(16) -0.0012(13)
C9 0.0296(15) 0.0405(15) 0.044(2) -0.0018(11) 0.0129(13) -0.0009(12)
C7 0.0281(14) 0.0313(13) 0.040(2) -0.0027(10) 0.0060(12) 0.0008(11)
C14 0.0269(14) 0.0446(16) 0.044(2) 0.0017(11) 0.0127(12) 0.0010(13)
C11 0.054(2) 0.0433(16) 0.038(2) -0.0037(14) 0.0158(15) -0.0013(13)
C8 0.0247(13) 0.0328(13) 0.044(2) 0.0005(10) 0.0103(12) -0.0008(11)
C10 0.0435(17) 0.0418(16) 0.050(2) -0.0021(13) 0.0243(15) 0.0017(13)
C18 0.0367(15) 0.0448(16) 0.045(2) -0.0064(12) 0.0107(13) -0.0047(13)
C19 0.0232(16) 0.0506(18) 0.057(2) -0.0011(12) 0.0079(14) -0.0019(14)
C6 0.0256(14) 0.0360(15) 0.054(2) -0.0054(11) 0.0055(13) -0.0040(13)
C15 0.0336(15) 0.0553(19) 0.050(2) 0.0077(13) 0.0142(13) 0.0056(15)
C16 0.0466(18) 0.0494(18) 0.053(2) 0.0115(14) 0.0214(15) 0.0080(14)
C12 0.0401(17) 0.0398(16) 0.043(2) -0.0081(12) 0.0049(14) -0.0055(12)
N1 0.0223(11) 0.0340(12) 0.0523(19) 0.0035(9) 0.0108(11) 0.0060(10)
O1 0.0191(10) 0.0503(13) 0.0661(16) 0.0003(8) 0.0071(9) 0.0062(10)
C4 0.0290(15) 0.0531(17) 0.042(2) 0.0012(12) 0.0171(13) 0.0015(13)
C1 0.0281(14) 0.065(2) 0.047(2) -0.0006(13) 0.0187(14) 0.0026(15)
C3 0.0253(14) 0.0300(12) 0.0416(19) 0.0032(10) 0.0152(12) 0.0025(11)
C2 0.0277(14) 0.065(2) 0.042(2) -0.0003(13) 0.0157(13) -0.0003(14)
C5 0.0316(15) 0.0500(17) 0.047(2) 0.0025(13) 0.0108(14) 0.0025(14)

loop_
_atom_type_symbol
_atom_type_description
_atom_type_scat_dispersion_real
_atom_type_scat_dispersion_imag
_atom_type_scat_source
C C 0.0033 0.0016 'International Tables Vol C Tables 4.2.6.8 and 6.1.1.4'
H H 0.0000 0.0000 'International Tables Vol C Tables 4.2.6.8 and 6.1.1.4'
O O 0.0106 0.0060 'International Tables Vol C Tables 4.2.6.8 and 6.1.1.4'
N N 0.0061 0.0033 'International Tables Vol C Tables 4.2.6.8 and 6.1.1.4'
Cl Cl 0.1484 0.1585 'International Tables Vol C Tables 4.2.6.8 and 6.1.1.4'

loop_
_geom_angle_atom_site_label_1
_geom_angle_atom_site_label_2
_geom_angle_atom_site_label_3
_geom_angle_site_symmetry_1
_geom_angle_site_symmetry_3
_geom_angle
_geom_angle_publ_flag
C13 S2 S1 . . 104.55(10) ?
C8 S1 S2 . . 104.49(9) ?
C6 O3 H3 . . 109.5 ?
C19 O5 H55 . . 109.5 ?
C18 C13 C14 . . 118.6(3) ?
C18 C13 S2 . . 120.9(2) ?
C14 C13 S2 . . 120.6(2) ?
C16 C17 C18 . . 120.6(3) ?
C16 C17 H17 . . 119.7 ?
C18 C17 H17 . . 119.7 ?
C10 C9 C8 . . 120.8(3) ?
C10 C9 H9 . . 119.6 ?
C8 C9 H9 . . 119.6 ?
C12 C7 C8 . . 119.3(3) ?
C12 C7 C6 . . 120.6(3) ?
C8 C7 C6 . . 120.1(3) ?
C15 C14 C13 . . 119.2(3) ?
C15 C14 C19 . . 116.4(3) ?
C13 C14 C19 . . 124.4(3) ?
C10 C11 C12 . . 119.5(3) ?
C10 C11 H11 . . 120.3 ?
C12 C11 H11 . . 120.3 ?
C9 C8 C7 . . 118.6(3) ?
C9 C8 S1 . . 121.5(2) ?
C7 C8 S1 . . 119.8(2) ?
C11 C10 C9 . . 120.6(3) ?
C11 C10 H10 . . 119.7 ?
C9 C10 H10 . . 119.7 ?
C17 C18 C13 . . 120.9(3) ?
C17 C18 H18 . . 119.5 ?
C13 C18 H18 . . 119.5 ?
O4 C19 O5 . . 123.9(3) ?
O4 C19 C14 . . 123.5(3) ?
O5 C19 C14 . . 112.5(3) ?
O2 C6 O3 . . 123.2(3) ?
O2 C6 C7 . . 123.3(3) ?
O3 C6 C7 . . 113.5(3) ?
C16 C15 C14 . . 121.7(3) ?
C16 C15 H15 . . 119.2 ?
C14 C15 H15 . . 119.2 ?
C15 C16 C17 . . 119.0(3) ?
C15 C16 H16 . . 120.5 ?
C17 C16 H16 . . 120.5 ?
C11 C12 C7 . . 121.2(3) ?
C11 C12 H12 . . 119.4 ?
C7 C12 H12 . . 119.4 ?
C1 N1 O1 . . 120.2(2) ?
C1 N1 C5 . . 120.7(3) ?
O1 N1 C5 . . 119.0(3) ?
C5 C4 C3 . . 121.4(3) ?
C5 C4 H4 . . 119.3 ?
C3 C4 H4 . . 119.3 ?
N1 C1 C2 . . 121.0(3) ?
N1 C1 H1 . . 119.5 ?
C2 C1 H1 . . 119.5 ?
C4 C3 C2 . . 116.3(3) ?
C4 C3 C3 . 7_557 122.8(3) ?
C2 C3 C3 . 7_557 120.9(3) ?
C1 C2 C3 . . 120.5(3) ?
C1 C2 H2 . . 119.8 ?
C3 C2 H2 . . 119.8 ?
N1 C5 C4 . . 120.0(3) ?
N1 C5 H5 . . 120.0 ?
C4 C5 H5 . . 120.0 ?

loop_
_geom_bond_atom_site_label_1
_geom_bond_atom_site_label_2
_geom_bond_site_symmetry_2
_geom_bond_distance
_geom_bond_publ_flag
S2 C13 . 1.799(3) ?
S2 S1 . 2.0397(10) ?
S1 C8 . 1.786(3) ?
O2 C6 . 1.203(4) ?
O4 C19 . 1.194(4) ?
O3 C6 . 1.331(4) ?
O3 H3 . 0.8200 ?
O5 C19 . 1.305(4) ?
O5 H55 . 0.8200 ?
C13 C18 . 1.391(4) ?
C13 C14 . 1.404(4) ?
C17 C16 . 1.379(5) ?
C17 C18 . 1.380(5) ?
C17 H17 . 0.9300 ?
C9 C10 . 1.376(5) ?
C9 C8 . 1.397(4) ?
C9 H9 . 0.9300 ?
C7 C12 . 1.386(5) ?
C7 C8 . 1.408(4) ?
C7 C6 . 1.488(4) ?
C14 C15 . 1.391(4) ?
C14 C19 . 1.502(4) ?
C11 C10 . 1.375(5) ?
C11 C12 . 1.383(5) ?
C11 H11 . 0.9300 ?
C10 H10 . 0.9300 ?
C18 H18 . 0.9300 ?
C15 C16 . 1.373(5) ?
C15 H15 . 0.9300 ?
C16 H16 . 0.9300 ?
C12 H12 . 0.9300 ?
N1 C1 . 1.324(4) ?
N1 O1 . 1.336(3) ?
N1 C5 . 1.340(4) ?
C4 C5 . 1.369(4) ?
C4 C3 . 1.387(5) ?
C4 H4 . 0.9300 ?
C1 C2 . 1.376(4) ?
C1 H1 . 0.9300 ?
C3 C2 . 1.389(4) ?
C3 C3 7_557 1.484(5) ?
C2 H2 . 0.9300 ?
C5 H5 . 0.9300 ?

loop_
_geom_hbond_atom_site_label_D
_geom_hbond_atom_site_label_H
_geom_hbond_atom_site_label_A
_geom_hbond_site_symmetry_A
_geom_hbond_distance_DH
_geom_hbond_distance_HA
_geom_hbond_distance_DA
_geom_hbond_angle_DHA
O5 H55 O1 8 0.82 1.77 2.583(3) 173.8
O3 H3 O1 5_556 0.82 1.86 2.672(3) 170.1
O5 H55 N1 8 0.82 2.50 3.255(3) 153.9
C17 H17 O2 4_545 0.93 2.59 3.359(4) 139.8

loop_
_geom_torsion_atom_site_label_1
_geom_torsion_atom_site_label_2
_geom_torsion_atom_site_label_3
_geom_torsion_atom_site_label_4
_geom_torsion_site_symmetry_1
_geom_torsion_site_symmetry_2
_geom_torsion_site_symmetry_3
_geom_torsion_site_symmetry_4
_geom_torsion
_geom_torsion_publ_flag
C13 S2 S1 C8 . . . . -86.15(14) ?
S1 S2 C13 C18 . . . . 10.1(3) ?
S1 S2 C13 C14 . . . . -169.3(2) ?
C18 C13 C14 C15 . . . . -3.6(5) ?
S2 C13 C14 C15 . . . . 175.9(2) ?
C18 C13 C14 C19 . . . . 176.5(3) ?
S2 C13 C14 C19 . . . . -4.1(4) ?
C10 C9 C8 C7 . . . . -0.5(4) ?
C10 C9 C8 S1 . . . . -178.8(2) ?
C12 C7 C8 C9 . . . . -0.1(4) ?
C6 C7 C8 C9 . . . . 178.1(3) ?
C12 C7 C8 S1 . . . . 178.2(2) ?
C6 C7 C8 S1 . . . . -3.6(4) ?
S2 S1 C8 C9 . . . . 10.4(2) ?
S2 S1 C8 C7 . . . . -167.9(2) ?
C12 C11 C10 C9 . . . . -0.3(5) ?
C8 C9 C10 C11 . . . . 0.7(5) ?
C16 C17 C18 C13 . . . . 0.5(5) ?
C14 C13 C18 C17 . . . . 2.2(5) ?
S2 C13 C18 C17 . . . . -177.2(3) ?
C15 C14 C19 O4 . . . . -9.3(5) ?
C13 C14 C19 O4 . . . . 170.6(4) ?
C15 C14 C19 O5 . . . . 167.4(3) ?
C13 C14 C19 O5 . . . . -12.7(5) ?
C12 C7 C6 O2 . . . . 163.0(3) ?
C8 C7 C6 O2 . . . . -15.1(4) ?
C12 C7 C6 O3 . . . . -18.1(4) ?
C8 C7 C6 O3 . . . . 163.8(3) ?
C13 C14 C15 C16 . . . . 2.3(5) ?
C19 C14 C15 C16 . . . . -177.7(3) ?
C14 C15 C16 C17 . . . . 0.4(5) ?
C18 C17 C16 C15 . . . . -1.9(5) ?
C10 C11 C12 C7 . . . . -0.2(5) ?
C8 C7 C12 C11 . . . . 0.4(4) ?
C6 C7 C12 C11 . . . . -177.7(3) ?
O1 N1 C1 C2 . . . . -179.6(3) ?
C5 N1 C1 C2 . . . . -1.3(5) ?
C5 C4 C3 C2 . . . . -0.4(4) ?
C5 C4 C3 C3 . . . 7_557 179.8(3) ?
N1 C1 C2 C3 . . . . 0.8(5) ?
C4 C3 C2 C1 . . . . 0.1(5) ?
C3 C3 C2 C1 7_557 . . . 179.8(3) ?
C1 N1 C5 C4 . . . . 0.9(5) ?
O1 N1 C5 C4 . . . . 179.3(3) ?
C3 C4 C5 N1 . . . . -0.1(5) ?
